data_4135487
loop_
_publ_author_name
'Yao, Ya-Hong'
'Yang, Hui-Yi'
'Chen, Ming'
'Wu, Fei'
'Xu, Xing-Xing'
'Guan, Zheng-Hui'

_publ_section_title
;
 Asymmetric Markovnikov Hydroaminocarbonylation of Alkenes Enabled by
 Palladium-Monodentate Phosphoramidite Catalysis
;
_journal_name_full 'Journal of the American Chemical Society'
_journal_paper_doi 10.1021/jacs.0c11249
_journal_year 2020
_chemical_absolute_configuration ad
_chemical_formula_moiety 'C15 H14 Cl N O'
_chemical_formula_sum 'C15 H14 Cl N O'
_chemical_formula_weight 259.72
_space_group_crystal_system orthorhombic
_space_group_IT_number 18
_space_group_name_Hall 'P 2 2ab'
_space_group_name_H-M_alt 'P 21 21 2'
_atom_sites_solution_hydrogens geom
_audit_creation_date 2019-09-13
_audit_creation_method
;
Olex2 1.2
(compiled 2018.05.29 svn.r3508 for OlexSys, GUI svn.r5506)
;
_cell_angle_alpha 90
_cell_angle_beta 90
_cell_angle_gamma 90
_cell_formula_units_Z 8
_cell_length_a 35.208(9)
_cell_length_b 8.244(2)
_cell_length_c 9.711(3)
_cell_measurement_reflns_used 2074
_cell_measurement_temperature 296(2)
_cell_measurement_theta_max 21.48
_cell_measurement_theta_min 2.54
_cell_volume 2818.7(13)
_computing_cell_refinement 'SAINT v7.68A (Bruker, 2009)'
_computing_data_reduction 'SAINT v7.68A (Bruker, 2009)'
_computing_molecular_graphics 'Olex2 (Dolomanov et al., 2009)'
_computing_publication_material 'Olex2 (Dolomanov et al., 2009)'
_computing_structure_refinement 'ShelXL (Sheldrick, 2015)'
_computing_structure_solution 'SHELXS-97 (Sheldrick, 2008)'
_diffrn_ambient_temperature 296.15
_diffrn_measured_fraction_theta_full 0.997
_diffrn_measured_fraction_theta_max 0.995
_diffrn_measurement_device_type 'Bruker APEX-II CCD'
_diffrn_measurement_method '\f and \w scans'
_diffrn_radiation_monochromator graphite
_diffrn_radiation_type MoK\a
_diffrn_radiation_wavelength 0.71073
_diffrn_reflns_av_R_equivalents 0.0620
_diffrn_reflns_av_unetI/netI 0.0835
_diffrn_reflns_Laue_measured_fraction_full 0.997
_diffrn_reflns_Laue_measured_fraction_max 0.995
_diffrn_reflns_limit_h_max 43
_diffrn_reflns_limit_h_min -40
_diffrn_reflns_limit_k_max 10
_diffrn_reflns_limit_k_min -8
_diffrn_reflns_limit_l_max 12
_diffrn_reflns_limit_l_min -11
_diffrn_reflns_number 15366
_diffrn_reflns_point_group_measured_fraction_full 0.997
_diffrn_reflns_point_group_measured_fraction_max 0.993
_diffrn_reflns_theta_full 25.242
_diffrn_reflns_theta_max 26.322
_diffrn_reflns_theta_min 2.175
_diffrn_standards_number 0
_exptl_absorpt_coefficient_mu 0.259
_exptl_absorpt_correction_T_max 0.7454
_exptl_absorpt_correction_T_min 0.6194
_exptl_absorpt_correction_type multi-scan
_exptl_absorpt_process_details
'SADABS-2008/1 (Bruker,2008) was used for absorption correction. wR2(int) was 0.1113 before and 0.0610 after correction. The Ratio of minimum to maximum transmission is 0.8310. The \l/2 correction factor is 0.0015.'
_exptl_crystal_colour colourless
_exptl_crystal_colour_primary colourless
_exptl_crystal_density_diffrn 1.224
_exptl_crystal_density_method 'not measured'
_exptl_crystal_description block
_exptl_crystal_F_000 1088
_exptl_crystal_size_max 0.14
_exptl_crystal_size_mid 0.12
_exptl_crystal_size_min 0.1
_refine_diff_density_max 0.164
_refine_diff_density_min -0.177
_refine_diff_density_rms 0.034
_refine_ls_abs_structure_details
;
 Flack x determined using 1028 quotients [(I+)-(I-)]/[(I+)+(I-)]
 (Parsons, Flack and Wagner, Acta Cryst. B69 (2013) 249-259).
;
_refine_ls_abs_structure_Flack -0.06(7)
_refine_ls_extinction_method none
_refine_ls_goodness_of_fit_ref 0.969
_refine_ls_hydrogen_treatment constr
_refine_ls_matrix_type full
_refine_ls_number_parameters 327
_refine_ls_number_reflns 5684
_refine_ls_number_restraints 0
_refine_ls_restrained_S_all 0.969
_refine_ls_R_factor_all 0.0993
_refine_ls_R_factor_gt 0.0537
_refine_ls_shift/su_max 0.001
_refine_ls_shift/su_mean 0.000
_refine_ls_structure_factor_coef Fsqd
_refine_ls_weighting_details 'w=1/[\s^2^(Fo^2^)+(0.0433P)^2^] where P=(Fo^2^+2Fc^2^)/3'
_refine_ls_weighting_scheme calc
_refine_ls_wR_factor_gt 0.1067
_refine_ls_wR_factor_ref 0.1243
_reflns_Friedel_coverage 0.740
_reflns_Friedel_fraction_full 0.997
_reflns_Friedel_fraction_max 0.991
_reflns_number_gt 3468
_reflns_number_total 5684
_reflns_threshold_expression 'I > 2\s(I)'
_cod_data_source_file ja0c11249_si_002.cif
_cod_data_source_block xb2433
_cod_database_code 4135487
_shelx_shelxl_version_number 2018/3
_shelx_space_group_comment
;
The symmetry employed for this shelxl refinement is uniquely defined
by the following loop, which should always be used as a source of
symmetry information in preference to the above space-group names.
They are only intended as comments.
;
_shelx_estimated_absorpt_t_max 0.975
_shelx_estimated_absorpt_t_min 0.965
_olex2_refinement_description
;
1. Fixed Uiso
 At 1.2 times of:
  All C(H) groups, All N(H) groups
 At 1.5 times of:
  All C(H,H,H) groups
2.a Ternary CH refined with riding coordinates:
 C6(H6), C21(H21)
2.b Aromatic/amide H refined with riding coordinates:
 N1(H1), C2(H2), C3(H3), C8(H8), C9(H9), C10(H10), C11(H11), C12(H12),
 C14(H14), C15(H15), N2(H2A), C17(H17), C18(H18), C23(H23), C24(H24), C25(H25),
 C26(H26), C27(H27), C29(H29), C30(H30)
2.c Idealised Me refined as rotating group:
 C13(H13A,H13B,H13C), C28(H28A,H28B,H28C)
;
_olex2_submission_special_instructions 'No special instructions were received'

loop_
_space_group_symop_operation_xyz
'x, y, z'
'-x, -y, z'
'-x+1/2, y+1/2, -z'
'x+1/2, -y+1/2, -z'

loop_
_atom_site_label
_atom_site_type_symbol
_atom_site_fract_x
_atom_site_fract_y
_atom_site_fract_z
_atom_site_U_iso_or_equiv
_atom_site_adp_type
_atom_site_occupancy
_atom_site_site_symmetry_order
_atom_site_calc_flag
_atom_site_refinement_flags_posn
_atom_site_refinement_flags_adp
_atom_site_refinement_flags_occupancy
_atom_site_disorder_assembly
_atom_site_disorder_group
Cl1 Cl 1.05057(3) 1.33967(17) 0.15680(14) 0.0718(4) Uani 1 1 d . . . . .
O1 O 0.87703(8) 1.0260(4) -0.0422(3) 0.0623(8) Uani 1 1 d . . . . .
N1 N 0.89720(9) 1.0476(4) 0.1785(3) 0.0482(8) Uani 1 1 d . . . . .
H1 H 0.889903 1.030938 0.261873 0.058 Uiso 1 1 calc R . . . .
C1 C 1.00518(10) 1.2551(5) 0.1598(4) 0.0506(10) Uani 1 1 d . . . . .
C2 C 0.98674(11) 1.2202(6) 0.0403(5) 0.0609(13) Uani 1 1 d . . . . .
H2 H 0.998559 1.241403 -0.043471 0.073 Uiso 1 1 calc R . . . .
C3 C 0.95092(12) 1.1541(6) 0.0415(4) 0.0564(11) Uani 1 1 d . . . . .
H3 H 0.938400 1.133185 -0.040887 0.068 Uiso 1 1 calc R . . . .
C4 C 0.93352(10) 1.1188(4) 0.1657(5) 0.0436(9) Uani 1 1 d . . . . .
C5 C 0.87219(11) 1.0018(5) 0.0813(4) 0.0493(11) Uani 1 1 d . . . . .
C6 C 0.83684(11) 0.9157(5) 0.1359(5) 0.0566(12) Uani 1 1 d . . . . .
H6 H 0.839284 0.908075 0.236233 0.068 Uiso 1 1 calc R . . . .
C7 C 0.83692(11) 0.7449(6) 0.0789(5) 0.0533(11) Uani 1 1 d . . . . .
C8 C 0.85402(12) 0.6215(6) 0.1521(6) 0.0712(14) Uani 1 1 d . . . . .
H8 H 0.864227 0.643086 0.238459 0.085 Uiso 1 1 calc R . . . .
C9 C 0.85626(16) 0.4653(8) 0.0987(9) 0.096(2) Uani 1 1 d . . . . .
H9 H 0.868166 0.383127 0.148093 0.115 Uiso 1 1 calc R . . . .
C10 C 0.84087(19) 0.4348(8) -0.0259(10) 0.109(2) Uani 1 1 d . . . . .
H10 H 0.842385 0.330459 -0.061998 0.130 Uiso 1 1 calc R . . . .
C11 C 0.82309(18) 0.5534(8) -0.1007(7) 0.099(2) Uani 1 1 d . . . . .
H11 H 0.812290 0.529565 -0.185732 0.118 Uiso 1 1 calc R . . . .
C12 C 0.82141(14) 0.7095(6) -0.0478(6) 0.0758(15) Uani 1 1 d . . . . .
H12 H 0.809694 0.791137 -0.098453 0.091 Uiso 1 1 calc R . . . .
C13 C 0.80144(13) 1.0141(7) 0.1049(6) 0.0893(18) Uani 1 1 d . . . . .
H13A H 0.802961 1.116883 0.151038 0.134 Uiso 1 1 calc GR . . . .
H13B H 0.779450 0.956281 0.136698 0.134 Uiso 1 1 calc GR . . . .
H13C H 0.799496 1.031349 0.007405 0.134 Uiso 1 1 calc GR . . . .
C14 C 0.95244(12) 1.1544(6) 0.2862(4) 0.0588(12) Uani 1 1 d . . . . .
H14 H 0.940874 1.132824 0.370318 0.071 Uiso 1 1 calc R . . . .
C15 C 0.98852(12) 1.2220(6) 0.2837(5) 0.0638(14) Uani 1 1 d . . . . .
H15 H 1.001214 1.244634 0.365416 0.077 Uiso 1 1 calc R . . . .
Cl2 Cl 0.96787(4) 0.24889(18) 0.66502(14) 0.0852(4) Uani 1 1 d . . . . .
O2 O 0.88304(8) 0.9494(5) 0.4564(3) 0.0747(10) Uani 1 1 d . . . . .
N2 N 0.89049(9) 0.8864(5) 0.6800(4) 0.0565(9) Uani 1 1 d . . . . .
H2A H 0.886423 0.921718 0.762045 0.068 Uiso 1 1 calc R . . . .
C16 C 0.94690(12) 0.4420(6) 0.6684(5) 0.0601(11) Uani 1 1 d . . . . .
C17 C 0.94153(12) 0.5247(7) 0.5479(5) 0.0685(13) Uani 1 1 d . . . . .
H17 H 0.950045 0.480528 0.465331 0.082 Uiso 1 1 calc R . . . .
C18 C 0.92361(12) 0.6727(7) 0.5484(5) 0.0639(13) Uani 1 1 d . . . . .
H18 H 0.919897 0.728008 0.466011 0.077 Uiso 1 1 calc R . . . .
C19 C 0.91106(10) 0.7401(6) 0.6707(4) 0.0523(11) Uani 1 1 d . . . . .
C20 C 0.87650(11) 0.9772(6) 0.5780(4) 0.0546(12) Uani 1 1 d . . . . .
C21 C 0.84990(11) 1.1123(6) 0.6221(5) 0.0578(12) Uani 1 1 d . . . . .
H21 H 0.858501 1.151910 0.712019 0.069 Uiso 1 1 calc R . . . .
C22 C 0.80969(11) 1.0481(6) 0.6393(5) 0.0547(11) Uani 1 1 d . . . . .
C23 C 0.78507(13) 1.1188(7) 0.7280(6) 0.0736(15) Uani 1 1 d . . . . .
H23 H 0.793396 1.207240 0.779170 0.088 Uiso 1 1 calc R . . . .
C24 C 0.74822(15) 1.0660(9) 0.7461(7) 0.0958(19) Uani 1 1 d . . . . .
H24 H 0.732052 1.118192 0.807531 0.115 Uiso 1 1 calc R . . . .
C25 C 0.73623(16) 0.9375(10) 0.6730(8) 0.106(2) Uani 1 1 d . . . . .
H25 H 0.711397 0.900989 0.683460 0.127 Uiso 1 1 calc R . . . .
C26 C 0.75958(17) 0.8609(10) 0.5850(7) 0.127(3) Uani 1 1 d . . . . .
H26 H 0.751136 0.770514 0.536535 0.152 Uiso 1 1 calc R . . . .
C27 C 0.79651(14) 0.9175(8) 0.5669(6) 0.096(2) Uani 1 1 d . . . . .
H27 H 0.812464 0.865707 0.504490 0.116 Uiso 1 1 calc R . . . .
C28 C 0.85121(14) 1.2544(7) 0.5214(7) 0.0906(18) Uani 1 1 d . . . . .
H28A H 0.877058 1.288529 0.508985 0.136 Uiso 1 1 calc GR . . . .
H28B H 0.836537 1.342938 0.557404 0.136 Uiso 1 1 calc GR . . . .
H28C H 0.840855 1.221210 0.434374 0.136 Uiso 1 1 calc GR . . . .
C29 C 0.91769(13) 0.6576(7) 0.7922(4) 0.0704(14) Uani 1 1 d . . . . .
H29 H 0.909887 0.702648 0.875311 0.084 Uiso 1 1 calc R . . . .
C30 C 0.93580(13) 0.5088(7) 0.7915(5) 0.0743(15) Uani 1 1 d . . . . .
H30 H 0.940423 0.454410 0.873692 0.089 Uiso 1 1 calc R . . . .

loop_
_atom_site_aniso_label
_atom_site_aniso_U_11
_atom_site_aniso_U_22
_atom_site_aniso_U_33
_atom_site_aniso_U_23
_atom_site_aniso_U_13
_atom_site_aniso_U_12
Cl1 0.0554(6) 0.0984(9) 0.0615(8) 0.0013(8) -0.0004(6) -0.0086(7)
O1 0.0803(19) 0.074(2) 0.0327(17) 0.0001(16) -0.0022(15) -0.0217(17)
N1 0.057(2) 0.055(2) 0.0324(19) 0.0025(18) 0.0000(16) -0.0039(17)
C1 0.048(2) 0.061(3) 0.043(2) 0.002(3) 0.002(2) 0.002(2)
C2 0.061(3) 0.083(4) 0.039(3) 0.007(3) 0.005(2) 0.000(3)
C3 0.060(3) 0.079(3) 0.030(2) 0.001(2) -0.002(2) -0.008(3)
C4 0.052(2) 0.041(2) 0.038(2) 0.004(2) 0.002(2) 0.0063(17)
C5 0.058(3) 0.044(3) 0.045(3) -0.004(2) 0.002(2) -0.003(2)
C6 0.063(3) 0.058(3) 0.049(3) -0.006(2) 0.007(2) -0.013(2)
C7 0.049(2) 0.054(3) 0.056(3) 0.002(2) 0.006(2) -0.008(2)
C8 0.052(3) 0.068(4) 0.093(4) 0.013(4) -0.001(3) -0.008(2)
C9 0.079(4) 0.066(4) 0.144(7) 0.018(4) 0.013(4) -0.002(3)
C10 0.120(5) 0.063(4) 0.143(7) -0.022(5) 0.025(5) -0.014(4)
C11 0.131(5) 0.076(5) 0.088(5) -0.020(4) 0.002(4) -0.025(4)
C12 0.093(4) 0.067(4) 0.068(4) -0.007(3) -0.002(3) -0.012(3)
C13 0.076(3) 0.075(4) 0.117(5) -0.003(4) 0.020(3) 0.005(3)
C14 0.059(3) 0.083(3) 0.034(2) -0.002(2) 0.000(2) -0.005(3)
C15 0.066(3) 0.088(4) 0.037(3) -0.006(3) -0.010(2) -0.005(3)
Cl2 0.1146(10) 0.0851(9) 0.0558(8) 0.0002(8) 0.0036(8) 0.0213(8)
O2 0.085(2) 0.104(3) 0.0345(19) 0.0142(19) 0.0067(16) 0.0144(19)
N2 0.060(2) 0.079(3) 0.031(2) 0.0039(19) 0.0012(17) 0.0076(19)
C16 0.057(2) 0.076(3) 0.047(3) 0.000(3) 0.001(2) 0.001(2)
C17 0.080(3) 0.089(4) 0.037(3) 0.000(3) 0.005(2) 0.003(3)
C18 0.074(3) 0.082(4) 0.036(3) 0.011(3) 0.006(2) 0.007(3)
C19 0.046(2) 0.076(3) 0.035(2) 0.000(3) 0.002(2) -0.002(2)
C20 0.049(2) 0.078(3) 0.038(3) 0.010(2) 0.002(2) -0.005(2)
C21 0.057(3) 0.070(3) 0.046(3) 0.006(2) -0.004(2) -0.001(2)
C22 0.050(2) 0.072(3) 0.042(3) 0.001(2) -0.002(2) -0.001(2)
C23 0.062(3) 0.083(4) 0.076(4) -0.016(3) 0.009(3) 0.003(3)
C24 0.070(4) 0.122(6) 0.095(5) -0.015(4) 0.022(3) 0.010(4)
C25 0.066(3) 0.147(6) 0.104(5) -0.012(5) 0.018(4) -0.026(4)
C26 0.084(4) 0.157(7) 0.138(7) -0.067(6) 0.023(4) -0.048(4)
C27 0.072(3) 0.126(5) 0.090(5) -0.055(4) 0.016(3) -0.019(3)
C28 0.075(3) 0.088(4) 0.108(5) 0.030(4) -0.002(3) -0.004(3)
C29 0.083(3) 0.100(4) 0.028(2) 0.001(3) 0.003(2) 0.018(3)
C30 0.089(3) 0.099(4) 0.035(3) 0.010(3) 0.003(2) 0.022(3)

loop_
_atom_type_symbol
_atom_type_description
_atom_type_scat_dispersion_real
_atom_type_scat_dispersion_imag
_atom_type_scat_source
C C 0.0033 0.0016 'International Tables Vol C Tables 4.2.6.8 and 6.1.1.4'
H H 0.0000 0.0000 'International Tables Vol C Tables 4.2.6.8 and 6.1.1.4'
Cl Cl 0.1484 0.1585 'International Tables Vol C Tables 4.2.6.8 and 6.1.1.4'
N N 0.0061 0.0033 'International Tables Vol C Tables 4.2.6.8 and 6.1.1.4'
O O 0.0106 0.0060 'International Tables Vol C Tables 4.2.6.8 and 6.1.1.4'

loop_
_geom_angle_atom_site_label_1
_geom_angle_atom_site_label_2
_geom_angle_atom_site_label_3
_geom_angle
_geom_angle_site_symmetry_1
_geom_angle_site_symmetry_3
_geom_angle_publ_flag
C4 N1 H1 114.8 . . ?
C5 N1 H1 114.8 . . ?
C5 N1 C4 130.3(4) . . ?
C2 C1 Cl1 120.5(3) . . ?
C2 C1 C15 120.3(4) . . ?
C15 C1 Cl1 119.2(3) . . ?
C1 C2 H2 119.5 . . ?
C1 C2 C3 120.9(4) . . ?
C3 C2 H2 119.5 . . ?
C2 C3 H3 120.1 . . ?
C2 C3 C4 119.9(4) . . ?
C4 C3 H3 120.1 . . ?
C3 C4 N1 124.4(4) . . ?
C14 C4 N1 116.8(4) . . ?
C14 C4 C3 118.8(4) . . ?
O1 C5 N1 123.3(4) . . ?
O1 C5 C6 121.9(4) . . ?
N1 C5 C6 114.8(4) . . ?
C5 C6 H6 107.7 . . ?
C7 C6 C5 107.7(3) . . ?
C7 C6 H6 107.7 . . ?
C7 C6 C13 115.2(4) . . ?
C13 C6 C5 110.6(4) . . ?
C13 C6 H6 107.7 . . ?
C8 C7 C6 120.0(4) . . ?
C12 C7 C6 121.5(4) . . ?
C12 C7 C8 118.5(5) . . ?
C7 C8 H8 119.5 . . ?
C7 C8 C9 121.1(6) . . ?
C9 C8 H8 119.5 . . ?
C8 C9 H9 120.5 . . ?
C10 C9 C8 119.0(7) . . ?
C10 C9 H9 120.5 . . ?
C9 C10 H10 119.1 . . ?
C9 C10 C11 121.7(7) . . ?
C11 C10 H10 119.1 . . ?
C10 C11 H11 120.5 . . ?
C10 C11 C12 119.1(6) . . ?
C12 C11 H11 120.5 . . ?
C7 C12 C11 120.7(6) . . ?
C7 C12 H12 119.7 . . ?
C11 C12 H12 119.7 . . ?
C6 C13 H13A 109.5 . . ?
C6 C13 H13B 109.5 . . ?
C6 C13 H13C 109.5 . . ?
H13A C13 H13B 109.5 . . ?
H13A C13 H13C 109.5 . . ?
H13B C13 H13C 109.5 . . ?
C4 C14 H14 119.6 . . ?
C4 C14 C15 120.9(4) . . ?
C15 C14 H14 119.6 . . ?
C1 C15 C14 119.3(4) . . ?
C1 C15 H15 120.4 . . ?
C14 C15 H15 120.4 . . ?
C19 N2 H2A 115.8 . . ?
C20 N2 H2A 115.8 . . ?
C20 N2 C19 128.4(4) . . ?
C17 C16 Cl2 119.6(4) . . ?
C17 C16 C30 120.4(5) . . ?
C30 C16 Cl2 120.0(4) . . ?
C16 C17 H17 119.9 . . ?
C16 C17 C18 120.2(5) . . ?
C18 C17 H17 119.9 . . ?
C17 C18 H18 119.8 . . ?
C17 C18 C19 120.4(5) . . ?
C19 C18 H18 119.8 . . ?
C18 C19 N2 124.3(4) . . ?
C29 C19 N2 116.9(4) . . ?
C29 C19 C18 118.8(4) . . ?
O2 C20 N2 122.8(5) . . ?
O2 C20 C21 121.7(4) . . ?
N2 C20 C21 115.4(4) . . ?
C20 C21 H21 107.8 . . ?
C20 C21 C22 110.5(4) . . ?
C20 C21 C28 111.3(4) . . ?
C22 C21 H21 107.8 . . ?
C22 C21 C28 111.4(4) . . ?
C28 C21 H21 107.8 . . ?
C23 C22 C21 121.1(4) . . ?
C23 C22 C27 116.7(4) . . ?
C27 C22 C21 122.2(4) . . ?
C22 C23 H23 118.4 . . ?
C22 C23 C24 123.2(5) . . ?
C24 C23 H23 118.4 . . ?
C23 C24 H24 120.8 . . ?
C25 C24 C23 118.5(6) . . ?
C25 C24 H24 120.8 . . ?
C24 C25 H25 119.5 . . ?
C26 C25 C24 121.0(6) . . ?
C26 C25 H25 119.5 . . ?
C25 C26 H26 120.2 . . ?
C25 C26 C27 119.6(6) . . ?
C27 C26 H26 120.2 . . ?
C22 C27 C26 121.0(5) . . ?
C22 C27 H27 119.5 . . ?
C26 C27 H27 119.5 . . ?
C21 C28 H28A 109.5 . . ?
C21 C28 H28B 109.5 . . ?
C21 C28 H28C 109.5 . . ?
H28A C28 H28B 109.5 . . ?
H28A C28 H28C 109.5 . . ?
H28B C28 H28C 109.5 . . ?
C19 C29 H29 119.7 . . ?
C19 C29 C30 120.7(4) . . ?
C30 C29 H29 119.7 . . ?
C16 C30 C29 119.4(5) . . ?
C16 C30 H30 120.3 . . ?
C29 C30 H30 120.3 . . ?

loop_
_geom_bond_atom_site_label_1
_geom_bond_atom_site_label_2
_geom_bond_distance
_geom_bond_site_symmetry_2
_geom_bond_publ_flag
Cl1 C1 1.744(4) . ?
O1 C5 1.228(5) . ?
N1 H1 0.8600 . ?
N1 C4 1.413(5) . ?
N1 C5 1.345(5) . ?
C1 C2 1.361(6) . ?
C1 C15 1.366(6) . ?
C2 H2 0.9300 . ?
C2 C3 1.374(5) . ?
C3 H3 0.9300 . ?
C3 C4 1.383(6) . ?
C4 C14 1.378(6) . ?
C5 C6 1.527(6) . ?
C6 H6 0.9800 . ?
C6 C7 1.513(6) . ?
C6 C13 1.517(6) . ?
C7 C8 1.379(6) . ?
C7 C12 1.378(7) . ?
C8 H8 0.9300 . ?
C8 C9 1.390(8) . ?
C9 H9 0.9300 . ?
C9 C10 1.350(9) . ?
C10 H10 0.9300 . ?
C10 C11 1.369(9) . ?
C11 H11 0.9300 . ?
C11 C12 1.387(8) . ?
C12 H12 0.9300 . ?
C13 H13A 0.9600 . ?
C13 H13B 0.9600 . ?
C13 H13C 0.9600 . ?
C14 H14 0.9300 . ?
C14 C15 1.387(6) . ?
C15 H15 0.9300 . ?
Cl2 C16 1.755(5) . ?
O2 C20 1.225(5) . ?
N2 H2A 0.8600 . ?
N2 C19 1.410(6) . ?
N2 C20 1.336(5) . ?
C16 C17 1.368(6) . ?
C16 C30 1.373(6) . ?
C17 H17 0.9300 . ?
C17 C18 1.374(7) . ?
C18 H18 0.9300 . ?
C18 C19 1.383(6) . ?
C19 C29 1.382(6) . ?
C20 C21 1.517(6) . ?
C21 H21 0.9800 . ?
C21 C22 1.521(5) . ?
C21 C28 1.527(7) . ?
C22 C23 1.354(6) . ?
C22 C27 1.367(7) . ?
C23 H23 0.9300 . ?
C23 C24 1.380(7) . ?
C24 H24 0.9300 . ?
C24 C25 1.344(9) . ?
C25 H25 0.9300 . ?
C25 C26 1.343(8) . ?
C26 H26 0.9300 . ?
C26 C27 1.393(7) . ?
C27 H27 0.9300 . ?
C28 H28A 0.9600 . ?
C28 H28B 0.9600 . ?
C28 H28C 0.9600 . ?
C29 H29 0.9300 . ?
C29 C30 1.383(7) . ?
C30 H30 0.9300 . ?

loop_
_geom_torsion_atom_site_label_1
_geom_torsion_atom_site_label_2
_geom_torsion_atom_site_label_3
_geom_torsion_atom_site_label_4
_geom_torsion
_geom_torsion_site_symmetry_1
_geom_torsion_site_symmetry_2
_geom_torsion_site_symmetry_3
_geom_torsion_site_symmetry_4
_geom_torsion_publ_flag
Cl1 C1 C2 C3 -179.8(3) . . . . ?
Cl1 C1 C15 C14 -179.8(4) . . . . ?
O1 C5 C6 C7 63.1(6) . . . . ?
O1 C5 C6 C13 -63.7(6) . . . . ?
N1 C4 C14 C15 178.9(4) . . . . ?
N1 C5 C6 C7 -116.8(4) . . . . ?
N1 C5 C6 C13 116.5(4) . . . . ?
C1 C2 C3 C4 -1.5(7) . . . . ?
C2 C1 C15 C14 -0.8(7) . . . . ?
C2 C3 C4 N1 -178.6(4) . . . . ?
C2 C3 C4 C14 1.4(6) . . . . ?
C3 C4 C14 C15 -1.0(6) . . . . ?
C4 N1 C5 O1 -4.7(7) . . . . ?
C4 N1 C5 C6 175.2(4) . . . . ?
C4 C14 C15 C1 0.7(7) . . . . ?
C5 N1 C4 C3 -0.8(6) . . . . ?
C5 N1 C4 C14 179.2(4) . . . . ?
C5 C6 C7 C8 91.0(5) . . . . ?
C5 C6 C7 C12 -86.6(5) . . . . ?
C6 C7 C8 C9 -176.6(4) . . . . ?
C6 C7 C12 C11 177.4(5) . . . . ?
C7 C8 C9 C10 -0.9(8) . . . . ?
C8 C7 C12 C11 -0.2(7) . . . . ?
C8 C9 C10 C11 -0.2(10) . . . . ?
C9 C10 C11 C12 1.1(10) . . . . ?
C10 C11 C12 C7 -0.9(9) . . . . ?
C12 C7 C8 C9 1.1(7) . . . . ?
C13 C6 C7 C8 -145.0(4) . . . . ?
C13 C6 C7 C12 37.4(6) . . . . ?
C15 C1 C2 C3 1.2(7) . . . . ?
Cl2 C16 C17 C18 177.1(3) . . . . ?
Cl2 C16 C30 C29 -177.0(4) . . . . ?
O2 C20 C21 C22 92.3(5) . . . . ?
O2 C20 C21 C28 -32.1(6) . . . . ?
N2 C19 C29 C30 176.4(4) . . . . ?
N2 C20 C21 C22 -84.3(5) . . . . ?
N2 C20 C21 C28 151.3(4) . . . . ?
C16 C17 C18 C19 0.4(7) . . . . ?
C17 C16 C30 C29 2.7(7) . . . . ?
C17 C18 C19 N2 -176.1(4) . . . . ?
C17 C18 C19 C29 1.5(7) . . . . ?
C18 C19 C29 C30 -1.4(7) . . . . ?
C19 N2 C20 O2 -6.7(7) . . . . ?
C19 N2 C20 C21 169.9(4) . . . . ?
C19 C29 C30 C16 -0.7(8) . . . . ?
C20 N2 C19 C18 6.7(7) . . . . ?
C20 N2 C19 C29 -171.0(4) . . . . ?
C20 C21 C22 C23 152.3(5) . . . . ?
C20 C21 C22 C27 -27.8(6) . . . . ?
C21 C22 C23 C24 179.3(5) . . . . ?
C21 C22 C27 C26 179.7(6) . . . . ?
C22 C23 C24 C25 0.5(10) . . . . ?
C23 C22 C27 C26 -0.3(9) . . . . ?
C23 C24 C25 C26 0.6(11) . . . . ?
C24 C25 C26 C27 -1.5(12) . . . . ?
C25 C26 C27 C22 1.3(11) . . . . ?
C27 C22 C23 C24 -0.6(8) . . . . ?
C28 C21 C22 C23 -83.4(6) . . . . ?
C28 C21 C22 C27 96.6(6) . . . . ?
C30 C16 C17 C18 -2.6(7) . . . . ?
